data_7159759
loop_
_publ_author_name
'Le, Duc Long'
'Nguyen, Le Anh'
'Vo, Ngoc Binh'
'Nguyen, Thi Thu Tram'
'Ngo, Quoc Anh'
'Retailleau, Pascal'
'Nguyen, Thanh Binh'

_publ_section_title
;
 Sodium sulfide-promoted regiodefined redox condensation of
 o-nitroanilines with aryl ketones to benzo[a]phenazines and quinoxalines
;
_journal_issue 6
_journal_name_full 'Organic &amp; Biomolecular Chemistry'
_journal_page_first 1167
_journal_page_last 1171
_journal_paper_doi 10.1039/D3OB02028B
_journal_volume 22
_journal_year 2024
_chemical_formula_moiety 'C17 H12 N2'
_chemical_formula_sum 'C17 H12 N2'
_chemical_formula_weight 244.29
_chemical_name_systematic 11-methylbenzo[a]phenazine
_space_group_crystal_system monoclinic
_space_group_IT_number 4
_space_group_name_Hall 'P 2yb'
_space_group_name_H-M_alt 'P 1 21 1'
_atom_sites_solution_hydrogens geom
_atom_sites_solution_primary other
_atom_sites_solution_secondary difmap
_audit_creation_method SHELXL-2019/3
_audit_update_record
;
2023-11-27 deposited with the CCDC.	2024-01-10 downloaded from the CCDC.
;
_cell_angle_alpha 90
_cell_angle_beta 98.393(8)
_cell_angle_gamma 90
_cell_formula_units_Z 2
_cell_length_a 4.3756(4)
_cell_length_b 10.0848(9)
_cell_length_c 14.3422(12)
_cell_measurement_reflns_used 4318
_cell_measurement_temperature 293(2)
_cell_measurement_theta_max 27.1240
_cell_measurement_theta_min 3.4770
_cell_volume 626.10(10)
_computing_cell_refinement 'CrysAlisPro 1.171.43.98a (Rigaku OD, 2023)'
_computing_data_collection 'CrysAlisPro system (CCD 43.98a 64-bit)'
_computing_data_reduction 'CrysAlisPro 1.171.43.98a (Rigaku OD, 2023)'
_computing_structure_refinement 'SHELXL-2019/2 (Sheldrick, 2015b)'
_computing_structure_solution 'SHELXT (Sheldrick, 2015a)'
_diffrn_ambient_temperature 293(2)
_diffrn_detector 'Hybrid Pixel Array Detector'
_diffrn_detector_area_resol_mean 5.8140
_diffrn_measured_fraction_theta_full 0.998
_diffrn_measured_fraction_theta_max 0.979
_diffrn_measurement_device 'four-circle diffractometer'
_diffrn_measurement_device_type 'XtaLAB AFC12 (RINC): Kappa single'
_diffrn_radiation_monochromator mirror
_diffrn_radiation_probe x-ray
_diffrn_radiation_type 'Mo K\a'
_diffrn_radiation_wavelength 0.71073
_diffrn_reflns_av_R_equivalents 0.0375
_diffrn_reflns_av_unetI/netI 0.0303
_diffrn_reflns_Laue_measured_fraction_full 0.998
_diffrn_reflns_Laue_measured_fraction_max 0.979
_diffrn_reflns_limit_h_max 6
_diffrn_reflns_limit_h_min -6
_diffrn_reflns_limit_k_max 14
_diffrn_reflns_limit_k_min -13
_diffrn_reflns_limit_l_max 19
_diffrn_reflns_limit_l_min -19
_diffrn_reflns_number 14319
_diffrn_reflns_point_group_measured_fraction_full 0.998
_diffrn_reflns_point_group_measured_fraction_max 0.951
_diffrn_reflns_theta_full 25.242
_diffrn_reflns_theta_max 29.566
_diffrn_reflns_theta_min 2.871
_diffrn_source 'micro-focus sealed X-ray tube'
_diffrn_source_type 'Rigaku (Mo) X-ray Source'
_exptl_absorpt_coefficient_mu 0.077
_exptl_absorpt_correction_T_max 1.000
_exptl_absorpt_correction_T_min 0.724
_exptl_absorpt_correction_type gaussian
_exptl_absorpt_process_details
;
CrysAlisPro 1.171.43.98a (Rigaku Oxford Diffraction, 2023)
Numerical absorption correction based on gaussian integration over
a multifaceted crystal model
Empirical absorption correction using spherical harmonics,
implemented in SCALE3 ABSPACK scaling algorithm.
;
_exptl_crystal_colour yellow
_exptl_crystal_density_diffrn 1.296
_exptl_crystal_description plate
_exptl_crystal_F_000 256
_exptl_crystal_recrystallization_method 'Re-crystallisation from solvent: deuterated chloroform'
_exptl_crystal_size_max 0.514
_exptl_crystal_size_mid 0.147
_exptl_crystal_size_min 0.067
_refine_diff_density_max 0.088
_refine_diff_density_min -0.114
_refine_diff_density_rms 0.025
_refine_ls_abs_structure_details
;
 Refined as an inversion twin.
;
_refine_ls_abs_structure_Flack 0(6)
_refine_ls_extinction_method none
_refine_ls_goodness_of_fit_ref 1.010
_refine_ls_hydrogen_treatment constr
_refine_ls_matrix_type full
_refine_ls_number_parameters 346
_refine_ls_number_reflns 3329
_refine_ls_number_restraints 379
_refine_ls_restrained_S_all 0.984
_refine_ls_R_factor_all 0.0662
_refine_ls_R_factor_gt 0.0373
_refine_ls_shift/su_max 0.000
_refine_ls_shift/su_mean 0.000
_refine_ls_structure_factor_coef Fsqd
_refine_ls_weighting_details 'w=1/[\s^2^(Fo^2^)+(0.0504P)^2^+0.0125P] where P=(Fo^2^+2Fc^2^)/3'
_refine_ls_weighting_scheme calc
_refine_ls_wR_factor_gt 0.0967
_refine_ls_wR_factor_ref 0.1122
_reflns_Friedel_coverage 0.845
_reflns_Friedel_fraction_full 0.999
_reflns_Friedel_fraction_max 0.920
_reflns_number_gt 2106
_reflns_number_total 3331
_reflns_threshold_expression 'I > 2\s(I)'
_cod_data_source_file d3ob02028b2.cif
_cod_data_source_block B19815
_cod_depositor_comments 'Adding full bibliography for 7159759--7159762.cif.'
_cod_original_sg_symbol_H-M 'P 21'
_cod_database_code 7159759
_shelx_space_group_comment
;
The symmetry employed for this shelxl refinement is uniquely defined
by the following loop, which should always be used as a source of
symmetry information in preference to the above space-group names.
They are only intended as comments.
;

loop_
_space_group_symop_operation_xyz
'x, y, z'
'-x, y+1/2, -z'

loop_
_atom_site_label
_atom_site_type_symbol
_atom_site_fract_x
_atom_site_fract_y
_atom_site_fract_z
_atom_site_U_iso_or_equiv
_atom_site_adp_type
_atom_site_occupancy
_atom_site_site_symmetry_order
_atom_site_calc_flag
_atom_site_refinement_flags_posn
_atom_site_refinement_flags_adp
_atom_site_refinement_flags_occupancy
_atom_site_disorder_assembly
_atom_site_disorder_group
N1 N 0.501(3) 0.7495(10) 0.7002(6) 0.0501(16) Uani 0.5 1 d D . P A 1
C1 C 0.623(3) 0.6788(14) 0.5207(6) 0.086(3) Uani 0.5 1 d D . P A 1
H1A H 0.651950 0.634274 0.463500 0.130 Uiso 0.5 1 calc R U P A 1
H1B H 0.712000 0.765910 0.521414 0.130 Uiso 0.5 1 calc R U P A 1
H1C H 0.406310 0.685891 0.524211 0.130 Uiso 0.5 1 calc R U P A 1
N2 N 0.7597(9) 0.6142(4) 0.8656(2) 0.0565(10) Uani 0.5 1 d D . P A 1
C2 C 0.779(3) 0.6008(11) 0.6041(6) 0.069(3) Uani 0.5 1 d D . P A 1
C3 C 0.959(3) 0.4958(13) 0.6024(8) 0.082(3) Uani 0.5 1 d D . P A 1
H3 H 1.004427 0.465301 0.544761 0.099 Uiso 0.5 1 calc R U P A 1
C4 C 1.083(6) 0.4298(17) 0.6840(11) 0.086(4) Uani 0.5 1 d D . P A 1
H4A H 1.208218 0.356278 0.678930 0.103 Uiso 0.5 1 calc R U P A 1
C5 C 1.027(3) 0.4702(12) 0.7758(9) 0.068(2) Uani 0.5 1 d D . P A 1
H5 H 1.119996 0.427428 0.830100 0.081 Uiso 0.5 1 calc R U P A 1
C6 C 0.826(2) 0.5777(9) 0.7796(7) 0.0561(19) Uani 0.5 1 d D . P A 1
C7 C 0.694(3) 0.6447(11) 0.6954(7) 0.0544(19) Uani 0.5 1 d D . P A 1
C8 C 0.441(2) 0.7870(9) 0.7849(6) 0.0437(14) Uani 0.5 1 d D . P A 1
C9 C 0.5736(9) 0.7183(5) 0.8687(3) 0.0526(11) Uani 0.5 1 d D . P A 1
C10 C 0.5024(12) 0.7596(6) 0.9571(3) 0.0643(14) Uani 0.5 1 d D . P A 1
H10 H 0.587994 0.714377 1.011218 0.077 Uiso 0.5 1 calc R U P A 1
C11 C 0.311(2) 0.8641(9) 0.9649(5) 0.0607(18) Uani 0.5 1 d D . P A 1
H11 H 0.270909 0.892181 1.023639 0.073 Uiso 0.5 1 calc R U P A 1
C12 C 0.170(3) 0.9315(11) 0.8788(8) 0.0522(16) Uani 0.5 1 d D . P A 1
C13 C 0.237(2) 0.8985(7) 0.7917(6) 0.0448(14) Uani 0.5 1 d D . P A 1
C14 C 0.096(3) 0.9671(12) 0.7120(7) 0.063(2) Uani 0.5 1 d D . P A 1
H14 H 0.130572 0.940910 0.652234 0.075 Uiso 0.5 1 calc R U P A 1
C15 C -0.093(3) 1.0733(12) 0.7221(9) 0.070(2) Uani 0.5 1 d D . P A 1
H15 H -0.180494 1.120954 0.669343 0.084 Uiso 0.5 1 calc R U P A 1
C16 C -0.151(3) 1.1079(11) 0.8070(9) 0.073(2) Uani 0.5 1 d D . P A 1
H16 H -0.282283 1.179260 0.812221 0.088 Uiso 0.5 1 calc R U P A 1
C17 C -0.024(3) 1.0413(10) 0.8885(9) 0.0621(17) Uani 0.5 1 d D . P A 1
H17 H -0.065167 1.068193 0.947453 0.075 Uiso 0.5 1 calc R U P A 1
N1B N 0.489(2) 0.7559(10) 0.7977(7) 0.072(3) Uani 0.5 1 d D . P B 2
C1B C 0.364(3) 0.8298(15) 0.9775(8) 0.111(5) Uani 0.5 1 d D . P B 2
H1BA H 0.328788 0.737331 0.964288 0.166 Uiso 0.5 1 calc R U P B 2
H1BB H 0.269832 0.854374 1.031361 0.166 Uiso 0.5 1 calc R U P B 2
H1BC H 0.582512 0.846225 0.990435 0.166 Uiso 0.5 1 calc R U P B 2
N2B N 0.2297(10) 0.8942(5) 0.6334(3) 0.0736(12) Uani 0.5 1 d D . P B 2
C2B C 0.231(3) 0.9077(17) 0.8967(9) 0.086(3) Uani 0.5 1 d D . P B 2
C3B C 0.048(3) 1.0068(16) 0.8961(11) 0.101(4) Uani 0.5 1 d D . P B 2
H3B H 0.003509 1.036021 0.954150 0.122 Uiso 0.5 1 calc R U P B 2
C4B C -0.090(3) 1.0738(14) 0.8178(12) 0.108(4) Uani 0.5 1 d D . P B 2
H4BA H -0.227009 1.142146 0.825032 0.130 Uiso 0.5 1 calc R U P B 2
C5B C -0.027(3) 1.0414(14) 0.7257(11) 0.091(4) Uani 0.5 1 d D . P B 2
H5B H -0.109420 1.089305 0.672493 0.109 Uiso 0.5 1 calc R U P B 2
C6B C 0.170(3) 0.9312(13) 0.7210(8) 0.070(3) Uani 0.5 1 d D . P B 2
C7B C 0.299(3) 0.8580(10) 0.8010(7) 0.066(2) Uani 0.5 1 d D . P B 2
C8B C 0.553(4) 0.7214(17) 0.7133(10) 0.073(3) Uani 0.5 1 d D . P B 2
C9B C 0.4212(12) 0.7936(6) 0.6301(3) 0.0671(13) Uani 0.5 1 d D . P B 2
C10B C 0.4962(15) 0.7470(7) 0.5390(4) 0.0781(18) Uani 0.5 1 d D . P B 2
H10B H 0.412138 0.790400 0.484013 0.094 Uiso 0.5 1 calc R U P B 2
C11B C 0.684(3) 0.6428(14) 0.5340(9) 0.087(3) Uani 0.5 1 d D . P B 2
H11B H 0.739668 0.614533 0.477055 0.104 Uiso 0.5 1 calc R U P B 2
C12B C 0.797(3) 0.5758(16) 0.6234(8) 0.086(3) Uani 0.5 1 d D . P B 2
C13B C 0.753(4) 0.6101(14) 0.7056(9) 0.073(3) Uani 0.5 1 d D . P B 2
C14B C 0.889(3) 0.5380(11) 0.7852(10) 0.081(4) Uani 0.5 1 d D . P B 2
H14B H 0.850600 0.560820 0.845245 0.097 Uiso 0.5 1 calc R U P B 2
C15B C 1.078(4) 0.4341(17) 0.7724(14) 0.101(4) Uani 0.5 1 d D . P B 2
H15B H 1.168531 0.388172 0.825523 0.121 Uiso 0.5 1 calc R U P B 2
C16B C 1.139(6) 0.395(2) 0.6894(14) 0.095(4) Uani 0.5 1 d D . P B 2
H16B H 1.264493 0.321552 0.683358 0.114 Uiso 0.5 1 calc R U P B 2
C17B C 1.011(4) 0.4663(17) 0.6131(12) 0.101(4) Uani 0.5 1 d D . P B 2
H17B H 1.059263 0.445612 0.553777 0.121 Uiso 0.5 1 calc R U P B 2

loop_
_atom_site_aniso_label
_atom_site_aniso_U_11
_atom_site_aniso_U_22
_atom_site_aniso_U_33
_atom_site_aniso_U_23
_atom_site_aniso_U_13
_atom_site_aniso_U_12
N1 0.055(4) 0.054(4) 0.042(3) 0.004(3) 0.008(3) -0.020(2)
C1 0.100(7) 0.122(9) 0.042(3) -0.005(4) 0.028(4) -0.003(5)
N2 0.0569(19) 0.063(3) 0.0468(18) 0.0068(18) -0.0012(15) -0.0056(18)
C2 0.096(6) 0.082(5) 0.032(3) -0.007(4) 0.019(3) -0.044(4)
C3 0.098(7) 0.092(6) 0.064(4) -0.016(4) 0.034(5) -0.041(5)
C4 0.108(11) 0.064(8) 0.090(6) -0.012(5) 0.028(7) -0.022(5)
C5 0.070(5) 0.061(7) 0.073(4) -0.002(4) 0.014(4) -0.018(4)
C6 0.064(4) 0.046(4) 0.059(4) 0.003(3) 0.012(3) -0.022(3)
C7 0.061(5) 0.055(5) 0.049(3) -0.005(3) 0.014(3) -0.017(3)
C8 0.047(3) 0.040(4) 0.045(3) -0.001(3) 0.009(2) -0.013(3)
C9 0.047(2) 0.062(3) 0.046(2) 0.005(2) -0.0029(17) -0.011(2)
C10 0.068(3) 0.073(4) 0.049(2) 0.008(3) -0.002(2) -0.002(3)
C11 0.071(4) 0.072(5) 0.040(3) -0.011(3) 0.011(3) -0.004(3)
C12 0.050(4) 0.058(4) 0.049(4) 0.001(3) 0.007(3) -0.008(3)
C13 0.051(3) 0.036(4) 0.045(3) 0.005(3) -0.003(2) -0.009(2)
C14 0.067(6) 0.069(7) 0.048(3) 0.017(3) -0.005(3) -0.011(4)
C15 0.066(4) 0.060(5) 0.079(4) 0.020(4) -0.009(3) -0.007(4)
C16 0.063(4) 0.057(4) 0.094(4) 0.013(4) -0.004(3) -0.004(3)
C17 0.060(4) 0.060(4) 0.066(4) -0.003(3) 0.008(3) -0.004(3)
N1B 0.074(4) 0.074(5) 0.064(4) 0.000(4) 0.001(3) -0.014(3)
C1B 0.126(10) 0.118(10) 0.085(6) 0.010(6) 0.001(5) -0.010(8)
N2B 0.084(3) 0.073(3) 0.065(2) 0.007(2) 0.013(2) -0.014(3)
C2B 0.078(7) 0.114(9) 0.064(6) -0.010(5) 0.006(5) -0.026(5)
C3B 0.088(9) 0.126(12) 0.091(6) -0.015(7) 0.017(5) -0.018(6)
C4B 0.087(7) 0.101(9) 0.139(9) -0.015(7) 0.025(7) 0.004(6)
C5B 0.098(9) 0.075(8) 0.103(6) 0.008(5) 0.023(6) 0.009(5)
C6B 0.066(6) 0.070(6) 0.071(5) 0.001(4) 0.003(4) -0.007(4)
C7B 0.075(6) 0.061(6) 0.057(3) 0.010(4) -0.001(3) -0.025(4)
C8B 0.072(6) 0.088(9) 0.053(4) 0.016(4) -0.013(4) -0.025(5)
C9B 0.076(3) 0.072(3) 0.054(2) 0.006(3) 0.011(2) -0.013(3)
C10B 0.081(4) 0.102(5) 0.053(3) 0.009(3) 0.013(3) 0.002(4)
C11B 0.073(4) 0.106(7) 0.081(6) 0.005(5) 0.007(4) -0.003(4)
C12B 0.070(4) 0.119(7) 0.067(5) 0.024(4) 0.005(4) -0.031(4)
C13B 0.068(6) 0.082(7) 0.068(5) 0.011(4) 0.004(4) -0.028(4)
C14B 0.087(7) 0.072(8) 0.081(5) 0.017(5) 0.000(4) -0.016(5)
C15B 0.109(8) 0.085(9) 0.106(7) 0.007(6) 0.005(5) -0.012(5)
C16B 0.093(7) 0.084(10) 0.106(6) 0.007(6) 0.011(4) -0.014(6)
C17B 0.084(5) 0.113(9) 0.101(7) 0.009(6) -0.003(5) -0.009(5)

loop_
_atom_type_symbol
_atom_type_description
_atom_type_scat_dispersion_real
_atom_type_scat_dispersion_imag
_atom_type_scat_source
C C 0.0033 0.0016 'International Tables Vol C Tables 4.2.6.8 and 6.1.1.4'
H H 0.0000 0.0000 'International Tables Vol C Tables 4.2.6.8 and 6.1.1.4'
N N 0.0061 0.0033 'International Tables Vol C Tables 4.2.6.8 and 6.1.1.4'

loop_
_exptl_crystal_face_index_h
_exptl_crystal_face_index_k
_exptl_crystal_face_index_l
_exptl_crystal_face_perp_dist
0 1 5 0.0426
0 -1 -5 0.0243
5 -2 -2 0.2947
0 -5 -1 0.0868
0 5 1 0.0593
-2 -5 1 0.1647
4 2 -5 0.2921
-3 0 -5 0.1440
0 -4 5 0.0899
0 4 -5 0.0294
2 -5 3 0.1986
0 0 -1 0.0155
0 -1 5 0.0701
0 1 -5 0.0132

loop_
_geom_angle_atom_site_label_1
_geom_angle_atom_site_label_2
_geom_angle_atom_site_label_3
_geom_angle
_geom_angle_site_symmetry_1
_geom_angle_site_symmetry_3
_geom_angle_publ_flag
C8 N1 C7 118.2(8) . . ?
C2 C1 H1A 109.5 . . ?
C2 C1 H1B 109.5 . . ?
H1A C1 H1B 109.5 . . ?
C2 C1 H1C 109.5 . . ?
H1A C1 H1C 109.5 . . ?
H1B C1 H1C 109.5 . . ?
C9 N2 C6 117.1(5) . . ?
C3 C2 C7 118.9(8) . . ?
C3 C2 C1 127.2(9) . . ?
C7 C2 C1 113.8(10) . . ?
C2 C3 C4 122.0(10) . . ?
C2 C3 H3 119.0 . . ?
C4 C3 H3 119.0 . . ?
C3 C4 C5 122.7(11) . . ?
C3 C4 H4A 118.6 . . ?
C5 C4 H4A 118.6 . . ?
C6 C5 C4 116.6(11) . . ?
C6 C5 H5 121.7 . . ?
C4 C5 H5 121.7 . . ?
N2 C6 C5 117.6(8) . . ?
N2 C6 C7 121.8(8) . . ?
C5 C6 C7 120.7(9) . . ?
N1 C7 C6 120.1(8) . . ?
N1 C7 C2 121.0(9) . . ?
C6 C7 C2 119.0(8) . . ?
N1 C8 C9 121.1(8) . . ?
N1 C8 C13 119.2(8) . . ?
C9 C8 C13 119.8(7) . . ?
N2 C9 C10 118.6(4) . . ?
N2 C9 C8 121.8(5) . . ?
C10 C9 C8 119.6(6) . . ?
C11 C10 C9 121.4(5) . . ?
C11 C10 H10 119.3 . . ?
C9 C10 H10 119.3 . . ?
C10 C11 C12 118.7(7) . . ?
C10 C11 H11 120.7 . . ?
C12 C11 H11 120.7 . . ?
C13 C12 C17 119.6(8) . . ?
C13 C12 C11 122.5(8) . . ?
C17 C12 C11 117.8(9) . . ?
C12 C13 C14 119.8(7) . . ?
C12 C13 C8 117.9(7) . . ?
C14 C13 C8 122.1(8) . . ?
C15 C14 C13 120.0(9) . . ?
C15 C14 H14 120.0 . . ?
C13 C14 H14 120.0 . . ?
C16 C15 C14 120.1(10) . . ?
C16 C15 H15 120.0 . . ?
C14 C15 H15 120.0 . . ?
C15 C16 C17 122.5(10) . . ?
C15 C16 H16 118.7 . . ?
C17 C16 H16 118.7 . . ?
C16 C17 C12 117.8(10) . . ?
C16 C17 H17 121.1 . . ?
C12 C17 H17 121.1 . . ?
C8B N1B C7B 116.9(9) . . ?
C2B C1B H1BA 109.5 . . ?
C2B C1B H1BB 109.5 . . ?
H1BA C1B H1BB 109.5 . . ?
C2B C1B H1BC 109.5 . . ?
H1BA C1B H1BC 109.5 . . ?
H1BB C1B H1BC 109.5 . . ?
C9B N2B C6B 116.6(6) . . ?
C3B C2B C1B 127.3(13) . . ?
C3B C2B C7B 116.9(11) . . ?
C1B C2B C7B 115.6(12) . . ?
C2B C3B C4B 126.1(13) . . ?
C2B C3B H3B 117.0 . . ?
C4B C3B H3B 117.0 . . ?
C3B C4B C5B 121.6(11) . . ?
C3B C4B H4BA 119.2 . . ?
C5B C4B H4BA 119.2 . . ?
C6B C5B C4B 115.1(11) . . ?
C6B C5B H5B 122.4 . . ?
C4B C5B H5B 122.4 . . ?
N2B C6B C7B 119.7(9) . . ?
N2B C6B C5B 117.1(10) . . ?
C7B C6B C5B 123.2(10) . . ?
N1B C7B C6B 123.7(9) . . ?
N1B C7B C2B 119.3(9) . . ?
C6B C7B C2B 116.8(9) . . ?
N1B C8B C13B 119.1(10) . . ?
N1B C8B C9B 120.5(11) . . ?
C13B C8B C9B 120.3(12) . . ?
N2B C9B C8B 122.5(8) . . ?
N2B C9B C10B 120.2(5) . . ?
C8B C9B C10B 117.3(8) . . ?
C11B C10B C9B 121.1(8) . . ?
C11B C10B H10B 119.5 . . ?
C9B C10B H10B 119.5 . . ?
C10B C11B C12B 116.3(12) . . ?
C10B C11B H11B 121.9 . . ?
C12B C11B H11B 121.9 . . ?
C13B C12B C11B 127.4(14) . . ?
C13B C12B C17B 118.9(12) . . ?
C11B C12B C17B 113.3(12) . . ?
C12B C13B C14B 120.5(12) . . ?
C12B C13B C8B 117.4(12) . . ?
C14B C13B C8B 122.1(12) . . ?
C15B C14B C13B 118.7(14) . . ?
C15B C14B H14B 120.6 . . ?
C13B C14B H14B 120.6 . . ?
C16B C15B C14B 124.1(17) . . ?
C16B C15B H15B 117.9 . . ?
C14B C15B H15B 117.9 . . ?
C15B C16B C17B 116.7(15) . . ?
C15B C16B H16B 121.6 . . ?
C17B C16B H16B 121.6 . . ?
C16B C17B C12B 120.8(14) . . ?
C16B C17B H17B 119.6 . . ?
C12B C17B H17B 119.6 . . ?

loop_
_geom_bond_atom_site_label_1
_geom_bond_atom_site_label_2
_geom_bond_distance
_geom_bond_site_symmetry_2
_geom_bond_publ_flag
N1 C8 1.335(8) . ?
N1 C7 1.361(10) . ?
C1 C2 1.509(11) . ?
C1 H1A 0.9600 . ?
C1 H1B 0.9600 . ?
C1 H1C 0.9600 . ?
N2 C9 1.334(6) . ?
N2 C6 1.358(10) . ?
C2 C3 1.324(15) . ?
C2 C7 1.480(12) . ?
C3 C4 1.385(14) . ?
C3 H3 0.9300 . ?
C4 C5 1.434(15) . ?
C4 H4A 0.9300 . ?
C5 C6 1.404(11) . ?
C5 H5 0.9300 . ?
C6 C7 1.429(10) . ?
C8 C9 1.435(9) . ?
C8 C13 1.447(9) . ?
C9 C10 1.412(6) . ?
C10 C11 1.360(11) . ?
C10 H10 0.9300 . ?
C11 C12 1.465(9) . ?
C11 H11 0.9300 . ?
C12 C13 1.366(13) . ?
C12 C17 1.414(11) . ?
C13 C14 1.400(8) . ?
C14 C15 1.374(12) . ?
C14 H14 0.9300 . ?
C15 C16 1.326(16) . ?
C15 H15 0.9300 . ?
C16 C17 1.392(11) . ?
C16 H16 0.9300 . ?
C17 H17 0.9300 . ?
N1B C8B 1.329(12) . ?
N1B C7B 1.330(10) . ?
C1B C2B 1.451(12) . ?
C1B H1BA 0.9600 . ?
C1B H1BB 0.9600 . ?
C1B H1BC 0.9600 . ?
N2B C9B 1.322(7) . ?
N2B C6B 1.373(12) . ?
C2B C3B 1.281(14) . ?
C2B C7B 1.529(16) . ?
C3B C4B 1.371(13) . ?
C3B H3B 0.9300 . ?
C4B C5B 1.427(18) . ?
C4B H4BA 0.9300 . ?
C5B C6B 1.413(11) . ?
C5B H5B 0.9300 . ?
C6B C7B 1.410(10) . ?
C8B C13B 1.435(13) . ?
C8B C9B 1.445(10) . ?
C9B C10B 1.469(7) . ?
C10B C11B 1.343(13) . ?
C10B H10B 0.9300 . ?
C11B C12B 1.469(11) . ?
C11B H11B 0.9300 . ?
C12B C13B 1.271(16) . ?
C12B C17B 1.469(17) . ?
C13B C14B 1.411(11) . ?
C14B C15B 1.362(13) . ?
C14B H14B 0.9300 . ?
C15B C16B 1.320(19) . ?
C15B H15B 0.9300 . ?
C16B C17B 1.363(15) . ?
C16B H16B 0.9300 . ?
C17B H17B 0.9300 . ?

loop_
_geom_torsion_atom_site_label_1
_geom_torsion_atom_site_label_2
_geom_torsion_atom_site_label_3
_geom_torsion_atom_site_label_4
_geom_torsion
_geom_torsion_site_symmetry_1
_geom_torsion_site_symmetry_2
_geom_torsion_site_symmetry_3
_geom_torsion_site_symmetry_4
_geom_torsion_publ_flag
C7 C2 C3 C4 -3(2) . . . . ?
C1 C2 C3 C4 -178.2(18) . . . . ?
C2 C3 C4 C5 0(3) . . . . ?
C3 C4 C5 C6 3(3) . . . . ?
C9 N2 C6 C5 178.5(8) . . . . ?
C9 N2 C6 C7 -2.0(12) . . . . ?
C4 C5 C6 N2 177.4(15) . . . . ?
C4 C5 C6 C7 -2(2) . . . . ?
C8 N1 C7 C6 0.1(19) . . . . ?
C8 N1 C7 C2 -178.0(11) . . . . ?
N2 C6 C7 N1 1.1(19) . . . . ?
C5 C6 C7 N1 -179.4(13) . . . . ?
N2 C6 C7 C2 179.3(10) . . . . ?
C5 C6 C7 C2 -1.2(18) . . . . ?
C3 C2 C7 N1 -177.9(14) . . . . ?
C1 C2 C7 N1 -2.3(19) . . . . ?
C3 C2 C7 C6 4(2) . . . . ?
C1 C2 C7 C6 179.6(12) . . . . ?
C7 N1 C8 C9 -0.4(15) . . . . ?
C7 N1 C8 C13 179.8(12) . . . . ?
C6 N2 C9 C10 -179.5(6) . . . . ?
C6 N2 C9 C8 1.7(8) . . . . ?
N1 C8 C9 N2 -0.6(11) . . . . ?
C13 C8 C9 N2 179.3(7) . . . . ?
N1 C8 C9 C10 -179.4(8) . . . . ?
C13 C8 C9 C10 0.5(11) . . . . ?
N2 C9 C10 C11 -179.2(7) . . . . ?
C8 C9 C10 C11 -0.4(10) . . . . ?
C9 C10 C11 C12 2.0(13) . . . . ?
C10 C11 C12 C13 -4.0(17) . . . . ?
C10 C11 C12 C17 -178.9(10) . . . . ?
C17 C12 C13 C14 -4.7(19) . . . . ?
C11 C12 C13 C14 -179.6(12) . . . . ?
C17 C12 C13 C8 178.9(11) . . . . ?
C11 C12 C13 C8 4.1(18) . . . . ?
N1 C8 C13 C12 177.5(11) . . . . ?
C9 C8 C13 C12 -2.3(14) . . . . ?
N1 C8 C13 C14 1.3(15) . . . . ?
C9 C8 C13 C14 -178.6(10) . . . . ?
C12 C13 C14 C15 4.4(19) . . . . ?
C8 C13 C14 C15 -179.4(11) . . . . ?
C13 C14 C15 C16 -2(2) . . . . ?
C14 C15 C16 C17 1(2) . . . . ?
C15 C16 C17 C12 -1(2) . . . . ?
C13 C12 C17 C16 3.1(19) . . . . ?
C11 C12 C17 C16 178.2(11) . . . . ?
C1B C2B C3B C4B -175.9(16) . . . . ?
C7B C2B C3B C4B -1(3) . . . . ?
C2B C3B C4B C5B -3(3) . . . . ?
C3B C4B C5B C6B 4(2) . . . . ?
C9B N2B C6B C7B -3.2(16) . . . . ?
C9B N2B C6B C5B 178.0(11) . . . . ?
C4B C5B C6B N2B 178.3(13) . . . . ?
C4B C5B C6B C7B 0(2) . . . . ?
C8B N1B C7B C6B -1.2(18) . . . . ?
C8B N1B C7B C2B -176.4(15) . . . . ?
N2B C6B C7B N1B 3(2) . . . . ?
C5B C6B C7B N1B -178.5(14) . . . . ?
N2B C6B C7B C2B 178.0(12) . . . . ?
C5B C6B C7B C2B -3(2) . . . . ?
C3B C2B C7B N1B 179.6(14) . . . . ?
C1B C2B C7B N1B -5(2) . . . . ?
C3B C2B C7B C6B 4(2) . . . . ?
C1B C2B C7B C6B 179.5(14) . . . . ?
C7B N1B C8B C13B -178.7(16) . . . . ?
C7B N1B C8B C9B 0(2) . . . . ?
C6B N2B C9B C8B 2.4(14) . . . . ?
C6B N2B C9B C10B 179.6(9) . . . . ?
N1B C8B C9B N2B -1(2) . . . . ?
C13B C8B C9B N2B 178.0(13) . . . . ?
N1B C8B C9B C10B -178.2(12) . . . . ?
C13B C8B C9B C10B 1(2) . . . . ?
N2B C9B C10B C11B -178.3(9) . . . . ?
C8B C9B C10B C11B -1.0(15) . . . . ?
C9B C10B C11B C12B 2.6(17) . . . . ?
C10B C11B C12B C13B -5(2) . . . . ?
C10B C11B C12B C17B -177.6(13) . . . . ?
C11B C12B C13B C14B -177.2(14) . . . . ?
C17B C12B C13B C14B -5(3) . . . . ?
C11B C12B C13B C8B 5(3) . . . . ?
C17B C12B C13B C8B 177.1(17) . . . . ?
N1B C8B C13B C12B 176.5(16) . . . . ?
C9B C8B C13B C12B -3(3) . . . . ?
N1B C8B C13B C14B -2(3) . . . . ?
C9B C8B C13B C14B 179.3(14) . . . . ?
C12B C13B C14B C15B 2(2) . . . . ?
C8B C13B C14B C15B -179.5(18) . . . . ?
C13B C14B C15B C16B -1(3) . . . . ?
C14B C15B C16B C17B 2(4) . . . . ?
C15B C16B C17B C12B -4(4) . . . . ?
C13B C12B C17B C16B 6(3) . . . . ?
C11B C12B C17B C16B 179(2) . . . . ?
